data_1550421
loop_
_publ_author_name
'Goz\'alvez, Cristian'
'Zafra, Jos\'e L.'
'Saeki, Akinori'
'Melle-Franco, Manuel'
'Casado Cord\'on, Juan'
'Mateo-Alonso, Aurelio'

_publ_section_title
;
 Charge Transport Modulation in Pseudorotaxane 1D Stacks of Acene and
 Azaacene Derivatives
;
_journal_name_full 'Chemical Science'
_journal_paper_doi 10.1039/C8SC04845B
_journal_year 2019
_chemical_compound_source 'synthesis as described'
_chemical_formula_moiety 'C102 H96 N12 O10'
_chemical_formula_sum 'C50 H46 N6 O6'
_chemical_formula_weight 826.93
_space_group_crystal_system monoclinic
_space_group_IT_number 14
_space_group_name_Hall '-P 2ybc'
_space_group_name_H-M_alt 'P 1 21/c 1'
_symmetry_cell_setting monoclinic
_symmetry_Int_Tables_number 14
_symmetry_space_group_name_Hall '-P 2ybc'
_symmetry_space_group_name_H-M 'P 1 21/c 1'
_atom_sites_solution_hydrogens mixed
_atom_sites_solution_primary direct
_audit_creation_date 2016-11-16T12:27:03-00:00
_audit_creation_method 'WinGX routine CIF_UPDATE'
_audit_update_record
;
2018-07-29 deposited with the CCDC.
2019-01-09 downloaded from the CCDC.
;
_cell_angle_alpha 90
_cell_angle_beta 96.964(2)
_cell_angle_gamma 90
_cell_formula_units_Z 4
_cell_length_a 16.3930(4)
_cell_length_b 12.1248(3)
_cell_length_c 20.3969(5)
_cell_measurement_reflns_used 6146
_cell_measurement_temperature 150.00(10)
_cell_measurement_theta_max 76.152
_cell_measurement_theta_min 3.634
_cell_measurement_wavelength 1.54184
_cell_volume 4024.22(17)
_computing_cell_refinement 'CrysAlis Pro (Oxford Diffraction Ltd., 2011)'
_computing_data_collection 'CrysAlis Pro (Oxford Diffraction Ltd., 2011)'
_computing_data_reduction 'CrysAlis Pro (Oxford Diffraction Ltd., 2011)'
_computing_molecular_graphics 'Diamond v.3.2f (Crystal Impact GbR, 2008)'
_computing_publication_material 'WinGX publication routines (Farrugia, 1999)'
_computing_structure_refinement 'SHELXL-97 (Sheldrick, 2008)'
_computing_structure_solution 'OLEX2 (Dolomanov et al, 2009)'
_diffrn_ambient_temperature 150.00(10)
_diffrn_detector 'CCD plate'
_diffrn_detector_area_resol_mean 5.2012
_diffrn_detector_type Atlas
_diffrn_measured_fraction_theta_full 1
_diffrn_measured_fraction_theta_max 1
_diffrn_measurement_details
;
#__ type_ start__ end____ width___ exp.time_
  1 omega  -98.00  -51.00   1.0000    1.0000
omega____ theta____ kappa____ phi______ frames
    -      -40.9506  125.0000    0.0000 47

#__ type_ start__ end____ width___ exp.time_
  2 omega  -67.00   22.00   1.0000    1.0000
omega____ theta____ kappa____ phi______ frames
    -      -40.9506   37.0000 -120.0000 89

#__ type_ start__ end____ width___ exp.time_
  3 omega -111.00  -16.00   1.0000    1.0000
omega____ theta____ kappa____ phi______ frames
    -      -40.9506  -37.0000   60.0000 95

#__ type_ start__ end____ width___ exp.time_
  4 omega   75.00  106.00   1.0000    4.0000
omega____ theta____ kappa____ phi______ frames
    -      113.0000  -94.0000 -150.0000 31

#__ type_ start__ end____ width___ exp.time_
  5 omega   86.00  148.00   1.0000    4.0000
omega____ theta____ kappa____ phi______ frames
    -      113.0000   30.0000   60.0000 62

#__ type_ start__ end____ width___ exp.time_
  6 omega   37.00  114.00   1.0000    4.0000
omega____ theta____ kappa____ phi______ frames
    -      113.0000 -111.0000  -30.0000 77

#__ type_ start__ end____ width___ exp.time_
  7 omega   35.00   69.00   1.0000    4.0000
omega____ theta____ kappa____ phi______ frames
    -      113.0000  -30.0000  -60.0000 34

#__ type_ start__ end____ width___ exp.time_
  8 omega   47.00   76.00   1.0000    4.0000
omega____ theta____ kappa____ phi______ frames
    -      113.0000  -45.0000 -180.0000 29

#__ type_ start__ end____ width___ exp.time_
  9 omega   84.00  148.00   1.0000    4.0000
omega____ theta____ kappa____ phi______ frames
    -      113.0000   30.0000  150.0000 64

#__ type_ start__ end____ width___ exp.time_
 10 omega   39.00   66.00   1.0000    4.0000
omega____ theta____ kappa____ phi______ frames
    -      113.0000  -30.0000  150.0000 27

#__ type_ start__ end____ width___ exp.time_
 11 omega   35.00   69.00   1.0000    4.0000
omega____ theta____ kappa____ phi______ frames
    -      113.0000  -30.0000   30.0000 34

#__ type_ start__ end____ width___ exp.time_
 12 omega   48.00   94.00   1.0000    4.0000
omega____ theta____ kappa____ phi______ frames
    -      113.0000  -94.0000    0.0000 46

#__ type_ start__ end____ width___ exp.time_
 13 omega   46.00   77.00   1.0000    4.0000
omega____ theta____ kappa____ phi______ frames
    -      113.0000  -45.0000  -90.0000 31

#__ type_ start__ end____ width___ exp.time_
 14 omega   38.00   92.00   1.0000    4.0000
omega____ theta____ kappa____ phi______ frames
    -      113.0000  -94.0000   90.0000 54

#__ type_ start__ end____ width___ exp.time_
 15 omega -114.00  -45.00   1.0000    1.0000
omega____ theta____ kappa____ phi______ frames
    -      -40.9506  -57.0000  -30.0000 69

#__ type_ start__ end____ width___ exp.time_
 16 omega  -89.00   -3.00   1.0000    1.0000
omega____ theta____ kappa____ phi______ frames
    -      -40.9506  125.0000 -150.0000 86

#__ type_ start__ end____ width___ exp.time_
 17 omega  -43.00  -17.00   1.0000    1.0000
omega____ theta____ kappa____ phi______ frames
    -      -40.9506  -57.0000  -30.0000 26

#__ type_ start__ end____ width___ exp.time_
 18 omega  -45.00  -10.00   1.0000    4.0000
omega____ theta____ kappa____ phi______ frames
    -      -83.0000   61.0000   60.0000 35

#__ type_ start__ end____ width___ exp.time_
 19 omega  -50.00  -24.00   1.0000    4.0000
omega____ theta____ kappa____ phi______ frames
    -      -83.0000   45.0000 -150.0000 26

#__ type_ start__ end____ width___ exp.time_
 20 omega   49.00   75.00   1.0000    4.0000
omega____ theta____ kappa____ phi______ frames
    -      113.0000  -45.0000 -150.0000 26

#__ type_ start__ end____ width___ exp.time_
 21 omega   38.00  103.00   1.0000    4.0000
omega____ theta____ kappa____ phi______ frames
    -      113.0000  -94.0000  150.0000 65

#__ type_ start__ end____ width___ exp.time_
 22 omega  125.00  154.00   1.0000    4.0000
omega____ theta____ kappa____ phi______ frames
    -      113.0000   30.0000 -150.0000 29

#__ type_ start__ end____ width___ exp.time_
 23 omega   43.00   69.00   1.0000    4.0000
omega____ theta____ kappa____ phi______ frames
    -      113.0000  -45.0000    0.0000 26

#__ type_ start__ end____ width___ exp.time_
 24 omega   49.00   81.00   1.0000    4.0000
omega____ theta____ kappa____ phi______ frames
    -      113.0000  -77.0000 -180.0000 32

#__ type_ start__ end____ width___ exp.time_
 25 omega  100.00  127.00   1.0000    4.0000
omega____ theta____ kappa____ phi______ frames
    -      113.0000  -77.0000 -180.0000 27

#__ type_ start__ end____ width___ exp.time_
 26 omega   43.00   99.00   1.0000    4.0000
omega____ theta____ kappa____ phi______ frames
    -      113.0000  -94.0000  120.0000 56

#__ type_ start__ end____ width___ exp.time_
 27 omega   94.00  122.00   1.0000    4.0000
omega____ theta____ kappa____ phi______ frames
    -      113.0000   30.0000 -150.0000 28

#__ type_ start__ end____ width___ exp.time_
 28 omega   79.00  105.00   1.0000    4.0000
omega____ theta____ kappa____ phi______ frames
    -      113.0000   77.0000   60.0000 26

#__ type_ start__ end____ width___ exp.time_
 29 omega   40.00  116.00   1.0000    4.0000
omega____ theta____ kappa____ phi______ frames
    -      113.0000 -111.0000   60.0000 76

#__ type_ start__ end____ width___ exp.time_
 30 omega   40.00   74.00   1.0000    4.0000
omega____ theta____ kappa____ phi______ frames
    -      113.0000  -45.0000  120.0000 34

#__ type_ start__ end____ width___ exp.time_
 31 omega   34.00  158.00   1.0000    4.0000
omega____ theta____ kappa____ phi______ frames
    -      113.0000  -15.0000 -180.0000 124
;
_diffrn_measurement_device '\k-geometry diffractometer'
_diffrn_measurement_device_type 'Agilent SuperNova'
_diffrn_measurement_method '\w scans'
_diffrn_orient_matrix_UB_11 -0.0934808
_diffrn_orient_matrix_UB_12 0.0071931
_diffrn_orient_matrix_UB_13 0.0017511
_diffrn_orient_matrix_UB_21 -0.013129
_diffrn_orient_matrix_UB_22 0.0100305
_diffrn_orient_matrix_UB_23 -0.075791
_diffrn_orient_matrix_UB_31 -0.0064084
_diffrn_orient_matrix_UB_32 -0.1266157
_diffrn_orient_matrix_UB_33 -0.005897
_diffrn_radiation_monochromator 'Multilayer optics'
_diffrn_radiation_probe x-ray
_diffrn_radiation_source 'Nova (Cu) X-ray micro-source'
_diffrn_radiation_type CuK\a
_diffrn_radiation_wavelength 1.54184
_diffrn_reflns_av_R_equivalents 0.0564
_diffrn_reflns_av_unetI/netI 0.0921
_diffrn_reflns_Laue_measured_fraction_full 1
_diffrn_reflns_Laue_measured_fraction_max 1
_diffrn_reflns_limit_h_max 19
_diffrn_reflns_limit_h_min -19
_diffrn_reflns_limit_k_max 11
_diffrn_reflns_limit_k_min -14
_diffrn_reflns_limit_l_max 24
_diffrn_reflns_limit_l_min -24
_diffrn_reflns_number 33170
_diffrn_reflns_point_group_measured_fraction_max 1
_diffrn_reflns_theta_full 67.684
_diffrn_reflns_theta_max 70
_diffrn_reflns_theta_min 2.716
_diffrn_source 'SuperNova (Cu) X-ray Source'
_diffrn_source_current 0.8
_diffrn_source_power 0.04
_diffrn_source_voltage 50
_exptl_absorpt_coefficient_mu 0.735
_exptl_absorpt_correction_T_max 0.947
_exptl_absorpt_correction_T_min 0.877
_exptl_absorpt_correction_type analytical
_exptl_absorpt_process_details
;
        CrysAlisPro, Agilent Technologies,
        Version 1.171.36.24 (release 03-12-2012 CrysAlis171 .NET)
        (compiled Dec  3 2012,18:21:49)
Analytical numeric absorption correction using a multifaceted crystal
                        model based on expressions derived by R.C. Clark & J.S.
        (Clark, R. C. & Reid, J. S. (1995). Acta Cryst. A51, 887-897)
;
_exptl_crystal_colour colourless
_exptl_crystal_density_diffrn 1.365
_exptl_crystal_density_method 'not measured'
_exptl_crystal_description plate
_exptl_crystal_F_000 1744
_exptl_crystal_size_max 0.2316
_exptl_crystal_size_mid 0.1637
_exptl_crystal_size_min 0.0774
_refine_diff_density_max 1.336
_refine_diff_density_min -0.685
_refine_diff_density_rms 0.066
_refine_ls_extinction_method none
_refine_ls_goodness_of_fit_ref 1.061
_refine_ls_hydrogen_treatment mixed
_refine_ls_matrix_type full
_refine_ls_number_parameters 634
_refine_ls_number_reflns 7626
_refine_ls_number_restraints 100
_refine_ls_restrained_S_all 1.097
_refine_ls_R_factor_all 0.0962
_refine_ls_R_factor_gt 0.0718
_refine_ls_shift/su_max 0
_refine_ls_shift/su_mean 0
_refine_ls_structure_factor_coef Fsqd
_refine_ls_weighting_details 'w=1/[\s^2^(Fo^2^)+(0.1037P)^2^+3.3635P] where P=(Fo^2^+2Fc^2^)/3'
_refine_ls_weighting_scheme calc
_refine_ls_wR_factor_gt 0.1884
_refine_ls_wR_factor_ref 0.2125
_reflns_number_gt 5597
_reflns_number_total 7626
_reflns_threshold_expression 'I > 2\s(I)'
_cod_data_source_file c8sc04845b2.cif
_cod_data_source_block a20150480_mac1
_cod_original_cell_volume 4024.23(18)
_cod_database_code 1550421

loop_
_space_group_symop_operation_xyz
'x, y, z'
'-x, y+1/2, -z+1/2'
'-x, -y, -z'
'x, -y-1/2, z-1/2'

loop_
_atom_site_label
_atom_site_type_symbol
_atom_site_fract_x
_atom_site_fract_y
_atom_site_fract_z
_atom_site_U_iso_or_equiv
_atom_site_adp_type
_atom_site_occupancy
_atom_site_calc_flag
_atom_site_disorder_assembly
_atom_site_disorder_group
O10D O 0.4049(7) 0.1777(8) 0.5236(4) 0.047(2) Uani 0.4 d A 2
H10D H 0.3983 0.2422 0.5371 0.07 Uiso 0.4 calc A 2
O7D O 0.3871(4) 0.1406(5) 0.5099(3) 0.0464(14) Uani 0.6 d B 1
H7D H 0.3651 0.1508 0.5445 0.07 Uiso 0.6 calc B 1
C11D C 0.4432(9) 0.1171(8) 0.5728(4) 0.072(3) Uani 0.4 d A 2
H11A H 0.4993 0.1001 0.5623 0.087 Uiso 0.4 calc A 2
H11B H 0.4136 0.0462 0.5747 0.087 Uiso 0.4 calc A 2
C12D C 0.4501(9) 0.1714(8) 0.6414(3) 0.073(3) Uani 0.4 d A 2
H12A H 0.479 0.242 0.6402 0.11 Uiso 0.4 calc A 2
H12B H 0.4806 0.1227 0.674 0.11 Uiso 0.4 calc A 2
H12C H 0.3949 0.1842 0.6537 0.11 Uiso 0.4 calc A 2
C8D C 0.4585(5) 0.0714(6) 0.5245(4) 0.0636(18) Uani 0.6 d B 1
H8DA H 0.5 0.0896 0.4948 0.076 Uiso 0.6 calc B 1
H8DB H 0.4431 -0.0072 0.518 0.076 Uiso 0.6 calc B 1
C9D C 0.4938(6) 0.0924(9) 0.5972(4) 0.097(3) Uani 0.6 d B 1
H9DA H 0.5252 0.1613 0.6002 0.146 Uiso 0.6 calc B 1
H9DB H 0.5299 0.0311 0.6131 0.146 Uiso 0.6 calc B 1
H9DC H 0.4486 0.098 0.6244 0.146 Uiso 0.6 calc B 1
O44 O 0.3871(3) 0.3944(5) 0.5524(4) 0.0360(16) Uani 0.5 d C 1
O23 O 0.3728(3) 0.3645(4) 0.5609(4) 0.0427(19) Uani 0.5 d C 2
N31 N -0.13448(14) 0.2767(2) 0.36286(12) 0.0332(5) Uani 1 d . .
H31 H -0.1402 0.315 0.3987 0.04 Uiso 1 calc . .
N42 N 0.25927(14) 0.4525(2) 0.51490(12) 0.0310(5) Uani 1 d . .
H42 H 0.2198 0.4996 0.5205 0.037 Uiso 1 calc . .
N50 N 0.25780(14) 0.5735(2) 0.62899(12) 0.0304(5) Uani 1 d . .
O29 O -0.18306(14) 0.2441(2) 0.25562(11) 0.0463(6) Uani 1 d . .
C30 C -0.18787(17) 0.2922(3) 0.30810(15) 0.0338(6) Uani 1 d . .
C32 C -0.06745(18) 0.1976(2) 0.36382(15) 0.0343(6) Uani 1 d . .
H32A H -0.0662 0.1682 0.3187 0.041 Uiso 1 calc . .
H32B H -0.0781 0.1351 0.3928 0.041 Uiso 1 calc . .
C33 C 0.01556(16) 0.2468(2) 0.38788(14) 0.0267(5) Uani 1 d . .
C34 C 0.05264(16) 0.3183(2) 0.34606(13) 0.0247(5) Uani 1 d . .
C35 C 0.01364(18) 0.3463(2) 0.28134(14) 0.0322(6) Uani 1 d . .
H35 H -0.0379 0.3139 0.2659 0.039 Uiso 1 calc . .
C36 C 0.04828(19) 0.4176(3) 0.24153(15) 0.0373(7) Uani 1 d . .
H36 H 0.0208 0.4347 0.199 0.045 Uiso 1 calc . .
C37 C 0.12513(19) 0.4667(3) 0.26308(16) 0.0370(7) Uani 1 d . .
H37 H 0.1489 0.5172 0.2352 0.044 Uiso 1 calc . .
C38 C 0.16497(18) 0.4418(2) 0.32356(15) 0.0321(6) Uani 1 d . .
H38 H 0.217 0.4747 0.3369 0.039 Uiso 1 calc . .
C39 C 0.13135(16) 0.3678(2) 0.36794(13) 0.0248(5) Uani 1 d . .
C40 C 0.17182(16) 0.3412(2) 0.43063(13) 0.0255(5) Uani 1 d . .
C51 C 0.13612(16) 0.2662(2) 0.47166(13) 0.0249(5) Uani 1 d . .
C52 C 0.17776(18) 0.2326(2) 0.53464(14) 0.0318(6) Uani 1 d . .
H52 H 0.232 0.2581 0.548 0.038 Uiso 1 calc . .
C53 C 0.1408(2) 0.1645(2) 0.57566(14) 0.0368(7) Uani 1 d . .
H53 H 0.1691 0.1443 0.6173 0.044 Uiso 1 calc . .
C54 C 0.0609(2) 0.1241(2) 0.55627(16) 0.0386(7) Uani 1 d . .
H54 H 0.0348 0.0788 0.5856 0.046 Uiso 1 calc . .
C55 C 0.02108(19) 0.1496(2) 0.49620(15) 0.0337(6) Uani 1 d . .
H55 H -0.032 0.1194 0.4836 0.04 Uiso 1 calc . .
C56 C 0.05623(16) 0.2207(2) 0.45063(13) 0.0252(5) Uani 1 d . .
C41 C 0.25607(17) 0.3879(3) 0.45430(15) 0.0344(6) Uani 1 d . .
H41A H 0.2956 0.3261 0.4617 0.041 Uiso 1 calc . .
H41B H 0.2738 0.4351 0.419 0.041 Uiso 1 calc . .
C43 C 0.32292(15) 0.4393(3) 0.56184(15) 0.0391(7) Uani 1 d . .
C45 C 0.31894(17) 0.5025(3) 0.62538(14) 0.0333(6) Uani 1 d . .
C49 C 0.25517(17) 0.6253(2) 0.68643(14) 0.0323(6) Uani 1 d . .
C48 C 0.31180(19) 0.6056(3) 0.74215(15) 0.0378(7) Uani 1 d . .
H48 H 0.3072 0.6429 0.7825 0.045 Uiso 1 calc . .
C47 C 0.3746(2) 0.5310(3) 0.73757(16) 0.0436(8) Uani 1 d . .
H47 H 0.4139 0.5157 0.7747 0.052 Uiso 1 calc . .
C46 C 0.37905(18) 0.4791(3) 0.67786(16) 0.0393(7) Uani 1 d . .
H46 H 0.4221 0.4285 0.6727 0.047 Uiso 1 calc . .
O10 O 0.38529(14) 0.35839(19) 0.29149(12) 0.0455(6) Uani 1 d . .
O11 O 0.11621(13) -0.04861(19) 0.38239(12) 0.0423(5) Uani 1 d . .
N2 N 0.41582(14) 0.26443(19) 0.38738(11) 0.0272(5) Uani 1 d . .
H2 H 0.4047 0.2072 0.4113 0.033 Uiso 1 calc . .
N5 N 0.27402(14) 0.14269(18) 0.35826(11) 0.0273(5) Uani 1 d . .
N8 N 0.23274(14) -0.00553(19) 0.44869(12) 0.0293(5) Uani 1 d . .
H8 H 0.2772 0.0358 0.4542 0.035 Uiso 1 calc . .
C1 C 0.48439(17) 0.3370(2) 0.41056(14) 0.0298(6) Uani 1 d . .
H1A H 0.4691 0.3819 0.4477 0.036 Uiso 1 calc . .
H1B H 0.4941 0.3881 0.3744 0.036 Uiso 1 calc . .
C3 C 0.36961(17) 0.2849(2) 0.32954(14) 0.0305(6) Uani 1 d . .
C4 C 0.29582(17) 0.2122(2) 0.31224(14) 0.0283(6) Uani 1 d . .
C12 C 0.25191(19) 0.2228(3) 0.24963(15) 0.0357(6) Uani 1 d . .
H12 H 0.2694 0.273 0.2184 0.043 Uiso 1 calc . .
C13 C 0.1828(2) 0.1594(3) 0.23390(15) 0.0400(7) Uani 1 d . .
H13 H 0.1524 0.1639 0.1912 0.048 Uiso 1 calc . .
C14 C 0.15804(19) 0.0890(3) 0.28108(16) 0.0367(7) Uani 1 d . .
H14 H 0.1097 0.0456 0.2719 0.044 Uiso 1 calc . .
C6 C 0.20577(16) 0.0831(2) 0.34253(14) 0.0288(6) Uani 1 d . .
C7 C 0.18016(17) 0.0045(2) 0.39333(14) 0.0299(6) Uani 1 d . .
C9 C 0.21706(17) -0.0842(2) 0.49992(14) 0.0302(6) Uani 1 d . .
H9A H 0.1723 -0.1345 0.482 0.036 Uiso 1 calc . .
H9B H 0.1982 -0.0435 0.5374 0.036 Uiso 1 calc . .
C15 C 0.29192(16) -0.1517(2) 0.52492(14) 0.0251(5) Uani 1 d . .
C16 C 0.32202(15) -0.2286(2) 0.48168(13) 0.0234(5) Uani 1 d . .
C17 C 0.28112(16) -0.2470(2) 0.41643(13) 0.0274(5) Uani 1 d . .
H17 H 0.2336 -0.205 0.4014 0.033 Uiso 1 calc . .
C18 C 0.30909(18) -0.3238(2) 0.37542(13) 0.0298(6) Uani 1 d . .
H18 H 0.2805 -0.3351 0.3326 0.036 Uiso 1 calc . .
C19 C 0.38001(18) -0.3861(2) 0.39633(13) 0.0302(6) Uani 1 d . .
H19 H 0.3985 -0.4401 0.3678 0.036 Uiso 1 calc . .
C20 C 0.42213(17) -0.3693(2) 0.45715(14) 0.0280(6) Uani 1 d . .
H20 H 0.4708 -0.4105 0.4698 0.034 Uiso 1 calc . .
C21 C 0.39543(15) -0.2913(2) 0.50274(13) 0.0228(5) Uani 1 d . .
C22 C 0.43660(15) -0.2760(2) 0.56689(13) 0.0241(5) Uani 1 d . .
C23 C 0.40258(16) -0.2060(2) 0.61141(13) 0.0260(5) Uani 1 d . .
C24 C 0.43787(17) -0.1982(3) 0.67929(14) 0.0331(6) Uani 1 d . .
H24 H 0.484 -0.2425 0.6947 0.04 Uiso 1 calc . .
C25 C 0.40596(19) -0.1283(3) 0.72170(15) 0.0395(7) Uani 1 d . .
H25 H 0.4306 -0.1239 0.7662 0.047 Uiso 1 calc . .
C26 C 0.3370(2) -0.0623(3) 0.70062(16) 0.0426(8) Uani 1 d . .
H26 H 0.316 -0.013 0.7306 0.051 Uiso 1 calc . .
C27 C 0.30055(18) -0.0695(3) 0.63715(16) 0.0362(7) Uani 1 d . .
H27 H 0.2538 -0.0251 0.6238 0.043 Uiso 1 calc . .
C28 C 0.33031(16) -0.1417(2) 0.59001(14) 0.0265(5) Uani 1 d . .
O1D O 0.1270(3) 0.6280(4) 0.4907(2) 0.0670(12) Uani 0.7 d D 1
C2D C 0.0833(4) 0.6403(6) 0.4262(2) 0.0720(17) Uani 0.7 d D 1
H2DA H 0.119 0.6122 0.3942 0.086 Uiso 0.7 calc D 1
H2DB H 0.0758 0.7203 0.4178 0.086 Uiso 0.7 calc D 1
C3D C -0.0012(5) 0.5848(10) 0.4105(6) 0.140(4) Uani 0.7 d D 1
H3DA H -0.007 0.5564 0.3652 0.21 Uiso 0.7 calc D 1
H3DB H -0.0446 0.6389 0.415 0.21 Uiso 0.7 calc D 1
H3DC H -0.0057 0.5238 0.4414 0.21 Uiso 0.7 calc D 1
C6D C 0.0535(8) 0.6667(11) 0.3811(5) 0.057(3) Uani 0.3 d E 2
H6DA H 0.0187 0.6479 0.3401 0.085 Uiso 0.3 calc E 2
H6DB H 0.1114 0.6594 0.3744 0.085 Uiso 0.3 calc E 2
H6DC H 0.0425 0.7429 0.3935 0.085 Uiso 0.3 calc E 2
O4D O 0.0906(8) 0.5950(11) 0.4957(5) 0.080(4) Uani 0.3 d E 2
C5D C 0.0344(11) 0.5881(16) 0.4365(6) 0.105(7) Uani 0.3 d E 2
H5DA H -0.0216 0.6044 0.4475 0.126 Uiso 0.3 calc E 2
H5DB H 0.0343 0.5115 0.4198 0.126 Uiso 0.3 calc E 2
H4D H 0.073(8) 0.532(10) 0.521(4) 0.126 Uiso 0.3 d F 2
H1D H 0.1752(19) 0.652(7) 0.4911(15) 0.126 Uiso 0.7 d G 1

loop_
_atom_site_aniso_label
_atom_site_aniso_U_11
_atom_site_aniso_U_22
_atom_site_aniso_U_33
_atom_site_aniso_U_23
_atom_site_aniso_U_13
_atom_site_aniso_U_12
O10D 0.054(5) 0.046(5) 0.037(4) -0.010(3) -0.007(3) -0.002(4)
O7D 0.039(3) 0.060(4) 0.038(3) 0.008(3) -0.003(2) 0.008(3)
C11D 0.115(8) 0.046(5) 0.051(5) 0.013(4) -0.009(6) 0.009(5)
C12D 0.123(10) 0.055(6) 0.033(5) 0.019(4) -0.023(5) -0.002(6)
C8D 0.060(3) 0.063(3) 0.067(4) 0.016(3) 0.002(3) -0.004(3)
C9D 0.088(6) 0.117(6) 0.081(5) 0.048(5) -0.018(5) -0.034(5)
O44 0.014(2) 0.058(3) 0.038(3) 0.003(2) 0.0099(18) -0.002(2)
O23 0.022(2) 0.066(3) 0.039(3) -0.006(3) 0.004(2) -0.001(2)
N31 0.0262(12) 0.0409(13) 0.0315(12) -0.0059(10) -0.0005(9) -0.0063(10)
N42 0.0212(11) 0.0428(13) 0.0278(12) -0.0036(10) -0.0016(9) -0.0036(10)
N50 0.0203(10) 0.0422(13) 0.0282(12) -0.0021(10) 0.0007(9) -0.0091(10)
O29 0.0388(12) 0.0603(15) 0.0378(12) -0.0186(11) -0.0044(9) -0.0032(11)
C30 0.0261(13) 0.0425(16) 0.0314(15) -0.0069(12) -0.0020(11) -0.0120(12)
C32 0.0312(15) 0.0331(14) 0.0377(15) -0.0056(12) 0.0000(12) -0.0071(12)
C33 0.0247(13) 0.0253(12) 0.0300(13) -0.0061(10) 0.0019(10) 0.0016(10)
C34 0.0243(12) 0.0239(12) 0.0257(13) -0.0048(10) 0.0017(10) 0.0053(10)
C35 0.0273(14) 0.0408(15) 0.0275(14) -0.0042(11) -0.0002(11) 0.0052(11)
C36 0.0358(15) 0.0488(17) 0.0268(14) 0.0067(12) 0.0018(12) 0.0131(13)
C37 0.0364(16) 0.0400(16) 0.0360(16) 0.0114(12) 0.0103(12) 0.0072(13)
C38 0.0285(14) 0.0314(14) 0.0370(15) 0.0036(11) 0.0062(11) 0.0023(11)
C39 0.0238(12) 0.0232(12) 0.0276(13) -0.0026(10) 0.0038(10) 0.0056(10)
C40 0.0212(12) 0.0287(13) 0.0262(13) -0.0053(10) 0.0014(10) 0.0020(10)
C51 0.0252(13) 0.0253(12) 0.0244(13) -0.0043(10) 0.0035(10) 0.0064(10)
C52 0.0341(15) 0.0307(14) 0.0296(14) -0.0019(11) -0.0007(11) 0.0080(11)
C53 0.0548(19) 0.0300(14) 0.0249(14) 0.0002(11) 0.0023(12) 0.0128(13)
C54 0.059(2) 0.0262(14) 0.0336(15) 0.0016(11) 0.0181(14) 0.0035(13)
C55 0.0391(16) 0.0269(13) 0.0371(15) -0.0053(11) 0.0123(12) -0.0020(11)
C56 0.0265(13) 0.0209(12) 0.0291(13) -0.0048(10) 0.0064(10) 0.0023(10)
C41 0.0219(13) 0.0510(17) 0.0304(14) -0.0035(13) 0.0036(11) -0.0017(12)
C43 0.0208(13) 0.064(2) 0.0321(15) -0.0062(14) 0.0013(11) -0.0010(14)
C45 0.0204(13) 0.0497(17) 0.0288(14) -0.0014(12) -0.0005(10) -0.0097(12)
C49 0.0252(13) 0.0414(15) 0.0288(14) -0.0011(12) -0.0023(11) -0.0116(12)
C48 0.0357(15) 0.0459(17) 0.0296(15) -0.0047(12) -0.0053(12) -0.0089(13)
C47 0.0382(17) 0.0530(19) 0.0349(16) -0.0003(14) -0.0142(13) -0.0041(14)
C46 0.0241(14) 0.0520(18) 0.0395(17) -0.0012(14) -0.0052(12) -0.0044(13)
O10 0.0439(13) 0.0473(13) 0.0414(13) 0.0190(10) -0.0107(10) -0.0072(10)
O11 0.0317(11) 0.0449(12) 0.0472(13) 0.0043(10) -0.0070(9) -0.0068(9)
N2 0.0248(11) 0.0288(11) 0.0269(11) 0.0026(9) -0.0009(9) 0.0018(9)
N5 0.0247(11) 0.0262(11) 0.0301(12) -0.0036(9) -0.0006(9) 0.0051(9)
N8 0.0259(11) 0.0259(11) 0.0350(13) 0.0004(9) -0.0003(9) 0.0000(9)
C1 0.0283(14) 0.0272(13) 0.0323(14) 0.0004(11) -0.0022(11) 0.0012(11)
C3 0.0268(13) 0.0319(14) 0.0317(14) 0.0038(11) -0.0013(11) 0.0055(11)
C4 0.0264(13) 0.0288(13) 0.0291(14) -0.0011(10) 0.0001(10) 0.0064(11)
C12 0.0362(15) 0.0387(15) 0.0303(15) 0.0046(12) -0.0034(12) 0.0040(12)
C13 0.0373(16) 0.0486(18) 0.0302(15) 0.0008(13) -0.0116(12) 0.0029(14)
C14 0.0310(15) 0.0381(15) 0.0381(16) -0.0022(12) -0.0074(12) -0.0006(12)
C6 0.0242(13) 0.0281(13) 0.0325(14) -0.0033(11) -0.0033(11) 0.0054(10)
C7 0.0256(13) 0.0281(13) 0.0344(15) -0.0027(11) -0.0026(11) 0.0042(11)
C9 0.0249(13) 0.0319(14) 0.0344(15) -0.0003(11) 0.0056(11) 0.0019(11)
C15 0.0215(12) 0.0236(12) 0.0303(13) -0.0003(10) 0.0038(10) -0.0028(10)
C16 0.0216(12) 0.0225(12) 0.0261(13) 0.0018(9) 0.0030(9) -0.0026(9)
C17 0.0267(13) 0.0266(13) 0.0282(13) 0.0020(10) -0.0004(10) -0.0013(10)
C18 0.0381(15) 0.0281(13) 0.0222(12) 0.0015(10) -0.0001(11) -0.0028(11)
C19 0.0394(15) 0.0280(13) 0.0238(13) -0.0009(10) 0.0067(11) 0.0017(11)
C20 0.0292(13) 0.0261(13) 0.0286(13) 0.0029(10) 0.0035(11) 0.0037(10)
C21 0.0214(12) 0.0222(11) 0.0250(12) 0.0025(9) 0.0038(9) -0.0036(9)
C22 0.0228(12) 0.0224(12) 0.0272(13) 0.0031(10) 0.0029(10) -0.0024(10)
C23 0.0246(12) 0.0279(13) 0.0253(13) 0.0017(10) 0.0025(10) -0.0045(10)
C24 0.0262(13) 0.0459(16) 0.0270(14) 0.0010(12) 0.0030(11) -0.0067(12)
C25 0.0346(16) 0.0585(19) 0.0253(14) -0.0099(13) 0.0030(12) -0.0107(14)
C26 0.0418(17) 0.0522(19) 0.0355(16) -0.0168(14) 0.0113(13) -0.0052(15)
C27 0.0301(14) 0.0403(16) 0.0388(16) -0.0107(13) 0.0066(12) 0.0003(12)
C28 0.0237(12) 0.0257(12) 0.0304(14) -0.0021(10) 0.0048(10) -0.0033(10)
O1D 0.0720(19) 0.0634(18) 0.0656(18) 0.0022(15) 0.0084(15) 0.0080(16)
C2D 0.0716(19) 0.0711(19) 0.0731(19) -0.0038(10) 0.0074(10) 0.0030(10)
C3D 0.139(5) 0.139(5) 0.142(5) -0.006(2) 0.016(2) 0.005(2)
C6D 0.057(4) 0.058(4) 0.055(4) -0.001(2) 0.004(2) 0.005(2)
O4D 0.076(4) 0.080(4) 0.083(4) -0.006(2) 0.009(2) 0.003(2)
C5D 0.105(7) 0.105(7) 0.105(7) -0.0003(10) 0.0137(13) 0.0007(10)

loop_
_atom_type_symbol
_atom_type_description
_atom_type_scat_dispersion_real
_atom_type_scat_dispersion_imag
_atom_type_scat_source
C C 0.0181 0.0091 'International Tables Vol C Tables 4.2.6.8 and 6.1.1.4'
H H 0 0 'International Tables Vol C Tables 4.2.6.8 and 6.1.1.4'
N N 0.0311 0.018 'International Tables Vol C Tables 4.2.6.8 and 6.1.1.4'
O O 0.0492 0.0322 'International Tables Vol C Tables 4.2.6.8 and 6.1.1.4'

loop_
_exptl_crystal_face_index_h
_exptl_crystal_face_index_k
_exptl_crystal_face_index_l
_exptl_crystal_face_perp_dist
5 -7 -2 0.0737
-3 -8 0 0.0907
1 0 13 0.0426
-1 0 -13 0.0348
8 5 -1 0.0927
-5 7 2 0.09
-8 -5 1 0.0916

loop_
_geom_angle_atom_site_label_1
_geom_angle_atom_site_label_2
_geom_angle_atom_site_label_3
_geom_angle
_geom_angle_site_symmetry_1
_geom_angle_site_symmetry_3
C11D O10D H10D 109.5 . .
C8D O7D H7D 109.5 . .
O10D C11D H11A 108.5 . .
O10D C11D H11B 108.5 . .
O10D C11D C12D 115.0(7) . .
H11A C11D H11B 107.5 . .
C12D C11D H11A 108.5 . .
C12D C11D H11B 108.5 . .
C11D C12D H12A 109.5 . .
C11D C12D H12B 109.5 . .
C11D C12D H12C 109.5 . .
H12A C12D H12B 109.5 . .
H12A C12D H12C 109.5 . .
H12B C12D H12C 109.5 . .
O7D C8D H8DA 110.2 . .
O7D C8D H8DB 110.2 . .
O7D C8D C9D 107.6(7) . .
H8DA C8D H8DB 108.5 . .
C9D C8D H8DA 110.2 . .
C9D C8D H8DB 110.2 . .
C8D C9D H9DA 109.5 . .
C8D C9D H9DB 109.5 . .
C8D C9D H9DC 109.5 . .
H9DA C9D H9DB 109.5 . .
H9DA C9D H9DC 109.5 . .
H9DB C9D H9DC 109.5 . .
C30 N31 H31 119.5 . .
C30 N31 C32 121.1(3) . .
C32 N31 H31 119.5 . .
C41 N42 H42 120.4 . .
C43 N42 H42 120.4 . .
C43 N42 C41 119.1(2) . .
C45 N50 C49 117.3(2) . .
N31 C30 C49 116.1(3) . 3_566
O29 C30 N31 123.5(3) . .
O29 C30 C49 120.4(3) . 3_566
N31 C32 H32A 109 . .
N31 C32 H32B 109 . .
N31 C32 C33 113.1(2) . .
H32A C32 H32B 107.8 . .
C33 C32 H32A 109 . .
C33 C32 H32B 109 . .
C34 C33 C32 119.0(2) . .
C34 C33 C56 119.9(2) . .
C56 C33 C32 121.0(3) . .
C33 C34 C35 121.8(3) . .
C33 C34 C39 120.3(2) . .
C35 C34 C39 117.9(2) . .
C34 C35 H35 119 . .
C36 C35 C34 121.9(3) . .
C36 C35 H35 119 . .
C35 C36 H36 119.9 . .
C35 C36 C37 120.3(3) . .
C37 C36 H36 119.9 . .
C36 C37 H37 120 . .
C38 C37 C36 120.0(3) . .
C38 C37 H37 120 . .
C37 C38 H38 118.9 . .
C37 C38 C39 122.3(3) . .
C39 C38 H38 118.9 . .
C38 C39 C34 117.6(2) . .
C40 C39 C34 119.5(2) . .
C40 C39 C38 123.0(3) . .
C39 C40 C51 120.3(2) . .
C39 C40 C41 121.0(2) . .
C51 C40 C41 118.6(2) . .
C40 C51 C52 121.8(2) . .
C40 C51 C56 119.9(2) . .
C56 C51 C52 118.3(2) . .
C51 C52 H52 119.3 . .
C53 C52 C51 121.3(3) . .
C53 C52 H52 119.3 . .
C52 C53 H53 119.9 . .
C52 C53 C54 120.2(3) . .
C54 C53 H53 119.9 . .
C53 C54 H54 119.8 . .
C55 C54 C53 120.3(3) . .
C55 C54 H54 119.8 . .
C54 C55 H55 118.8 . .
C54 C55 C56 122.4(3) . .
C56 C55 H55 118.8 . .
C33 C56 C51 120.0(2) . .
C33 C56 C55 122.7(3) . .
C51 C56 C55 117.3(3) . .
N42 C41 C40 114.1(2) . .
N42 C41 H41A 108.7 . .
N42 C41 H41B 108.7 . .
C40 C41 H41A 108.7 . .
C40 C41 H41B 108.7 . .
H41A C41 H41B 107.6 . .
O44 C43 N42 123.6(5) . .
O44 C43 C45 119.2(5) . .
O23 C43 N42 122.9(5) . .
O23 C43 C45 119.2(5) . .
N42 C43 C45 116.2(2) . .
N50 C45 C43 119.1(2) . .
N50 C45 C46 123.8(3) . .
C46 C45 C43 117.0(3) . .
N50 C49 C30 118.7(3) . 3_566
N50 C49 C48 123.0(3) . .
C48 C49 C30 118.3(3) . 3_566
C49 C48 H48 120.5 . .
C47 C48 C49 118.9(3) . .
C47 C48 H48 120.5 . .
C48 C47 H47 120.8 . .
C46 C47 C48 118.5(3) . .
C46 C47 H47 120.8 . .
C45 C46 H46 120.8 . .
C47 C46 C45 118.5(3) . .
C47 C46 H46 120.8 . .
C1 N2 H2 119.9 . .
C3 N2 H2 119.9 . .
C3 N2 C1 120.2(2) . .
C6 N5 C4 117.2(2) . .
C7 N8 H8 119.6 . .
C7 N8 C9 120.7(2) . .
C9 N8 H8 119.6 . .
N2 C1 H1A 108.8 . .
N2 C1 H1B 108.8 . .
N2 C1 C22 113.6(2) . 3_656
H1A C1 H1B 107.7 . .
C22 C1 H1A 108.8 3_656 .
C22 C1 H1B 108.8 3_656 .
O10 C3 N2 123.3(3) . .
O10 C3 C4 120.0(3) . .
N2 C3 C4 116.7(2) . .
N5 C4 C3 118.6(2) . .
N5 C4 C12 123.2(3) . .
C12 C4 C3 118.2(3) . .
C4 C12 H12 120.6 . .
C13 C12 C4 118.8(3) . .
C13 C12 H12 120.6 . .
C12 C13 H13 120.5 . .
C12 C13 C14 119.1(3) . .
C14 C13 H13 120.5 . .
C13 C14 H14 120.8 . .
C13 C14 C6 118.4(3) . .
C6 C14 H14 120.8 . .
N5 C6 C14 123.3(3) . .
N5 C6 C7 118.2(2) . .
C14 C6 C7 118.5(3) . .
O11 C7 N8 123.6(3) . .
O11 C7 C6 120.7(3) . .
N8 C7 C6 115.6(2) . .
N8 C9 H9A 109 . .
N8 C9 H9B 109 . .
N8 C9 C15 112.9(2) . .
H9A C9 H9B 107.8 . .
C15 C9 H9A 109 . .
C15 C9 H9B 109 . .
C16 C15 C9 118.5(2) . .
C28 C15 C9 121.6(2) . .
C28 C15 C16 119.8(2) . .
C15 C16 C17 121.5(2) . .
C15 C16 C21 120.2(2) . .
C17 C16 C21 118.3(2) . .
C16 C17 H17 119.3 . .
C18 C17 C16 121.3(2) . .
C18 C17 H17 119.3 . .
C17 C18 H18 119.8 . .
C17 C18 C19 120.4(3) . .
C19 C18 H18 119.8 . .
C18 C19 H19 119.8 . .
C20 C19 C18 120.3(3) . .
C20 C19 H19 119.8 . .
C19 C20 H20 119 . .
C19 C20 C21 122.0(3) . .
C21 C20 H20 119 . .
C20 C21 C16 117.6(2) . .
C22 C21 C16 119.6(2) . .
C22 C21 C20 122.7(2) . .
C21 C22 C1 120.9(2) . 3_656
C23 C22 C1 119.4(2) . 3_656
C23 C22 C21 119.7(2) . .
C22 C23 C24 121.1(3) . .
C22 C23 C28 120.4(2) . .
C24 C23 C28 118.5(3) . .
C23 C24 H24 119.6 . .
C25 C24 C23 120.8(3) . .
C25 C24 H24 119.6 . .
C24 C25 H25 119.5 . .
C24 C25 C26 121.1(3) . .
C26 C25 H25 119.5 . .
C25 C26 H26 120.1 . .
C27 C26 C25 119.8(3) . .
C27 C26 H26 120.1 . .
C26 C27 H27 118.9 . .
C26 C27 C28 122.2(3) . .
C28 C27 H27 118.9 . .
C15 C28 C23 119.8(2) . .
C15 C28 C27 122.6(3) . .
C27 C28 C23 117.6(3) . .
C2D O1D H1D 109.8(12) . .
O1D C2D H2DA 107.6 . .
O1D C2D H2DB 107.6 . .
O1D C2D C3D 119.0(5) . .
H2DA C2D H2DB 107 . .
C3D C2D H2DA 107.6 . .
C3D C2D H2DB 107.6 . .
C2D C3D H3DA 109.5 . .
C2D C3D H3DB 109.5 . .
C2D C3D H3DC 109.5 . .
H3DA C3D H3DB 109.5 . .
H3DA C3D H3DC 109.5 . .
H3DB C3D H3DC 109.5 . .
H6DA C6D H6DB 109.5 . .
H6DA C6D H6DC 109.5 . .
H6DB C6D H6DC 109.5 . .
C5D C6D H6DA 109.5 . .
C5D C6D H6DB 109.5 . .
C5D C6D H6DC 109.5 . .
C5D O4D H4D 101.3(10) . .
C6D C5D H5DA 108.6 . .
C6D C5D H5DB 108.6 . .
O4D C5D C6D 114.6(7) . .
O4D C5D H5DA 108.6 . .
O4D C5D H5DB 108.6 . .
H5DA C5D H5DB 107.6 . .

loop_
_geom_bond_atom_site_label_1
_geom_bond_atom_site_label_2
_geom_bond_distance
_geom_bond_site_symmetry_2
O10D H10D 0.84 .
O10D C11D 1.337(11) .
O7D H7D 0.84 .
O7D C8D 1.441(10) .
C11D H11A 0.99 .
C11D H11B 0.99 .
C11D C12D 1.5392(10) .
C12D H12A 0.98 .
C12D H12B 0.98 .
C12D H12C 0.98 .
C8D H8DA 0.99 .
C8D H8DB 0.99 .
C8D C9D 1.546(8) .
C9D H9DA 0.98 .
C9D H9DB 0.98 .
C9D H9DC 0.98 .
O44 C43 1.2203(10) .
O23 C43 1.2221(10) .
N31 H31 0.88 .
N31 C30 1.346(4) .
N31 C32 1.457(4) .
N42 H42 0.88 .
N42 C41 1.459(4) .
N42 C43 1.338(4) .
N50 C45 1.330(4) .
N50 C49 1.335(4) .
O29 C30 1.230(4) .
C30 C49 1.503(4) 3_566
C32 H32A 0.99 .
C32 H32B 0.99 .
C32 C33 1.512(4) .
C33 C34 1.405(4) .
C33 C56 1.405(4) .
C34 C35 1.436(4) .
C34 C39 1.444(4) .
C35 H35 0.95 .
C35 C36 1.357(4) .
C36 H36 0.95 .
C36 C37 1.414(5) .
C37 H37 0.95 .
C37 C38 1.358(4) .
C38 H38 0.95 .
C38 C39 1.432(4) .
C39 C40 1.405(4) .
C40 C51 1.410(4) .
C40 C41 1.516(4) .
C51 C52 1.439(4) .
C51 C56 1.438(4) .
C52 H52 0.95 .
C52 C53 1.368(4) .
C53 H53 0.95 .
C53 C54 1.410(5) .
C54 H54 0.95 .
C54 C55 1.352(5) .
C55 H55 0.95 .
C55 C56 1.439(4) .
C41 H41A 0.99 .
C41 H41B 0.99 .
C43 C45 1.514(4) .
C45 C46 1.394(4) .
C49 C30 1.503(4) 3_566
C49 C48 1.398(4) .
C48 H48 0.95 .
C48 C47 1.383(5) .
C47 H47 0.95 .
C47 C46 1.381(5) .
C46 H46 0.95 .
O10 C3 1.229(4) .
O11 C7 1.227(4) .
N2 H2 0.88 .
N2 C1 1.460(3) .
N2 C3 1.346(4) .
N5 C4 1.342(4) .
N5 C6 1.338(4) .
N8 H8 0.88 .
N8 C7 1.340(4) .
N8 C9 1.460(4) .
C1 H1A 0.99 .
C1 H1B 0.99 .
C1 C22 1.514(4) 3_656
C3 C4 1.504(4) .
C4 C12 1.394(4) .
C12 H12 0.95 .
C12 C13 1.375(5) .
C13 H13 0.95 .
C13 C14 1.384(5) .
C14 H14 0.95 .
C14 C6 1.397(4) .
C6 C7 1.505(4) .
C9 H9A 0.99 .
C9 H9B 0.99 .
C9 C15 1.512(4) .
C15 C16 1.413(4) .
C15 C28 1.404(4) .
C16 C17 1.433(4) .
C16 C21 1.444(4) .
C17 H17 0.95 .
C17 C18 1.367(4) .
C18 H18 0.95 .
C18 C19 1.408(4) .
C19 H19 0.95 .
C19 C20 1.360(4) .
C20 H20 0.95 .
C20 C21 1.431(4) .
C21 C22 1.410(4) .
C22 C1 1.514(4) 3_656
C22 C23 1.407(4) .
C23 C24 1.437(4) .
C23 C28 1.441(4) .
C24 H24 0.95 .
C24 C25 1.361(4) .
C25 H25 0.95 .
C25 C26 1.409(5) .
C26 H26 0.95 .
C26 C27 1.361(5) .
C27 H27 0.95 .
C27 C28 1.429(4) .
O1D C2D 1.4262(10) .
O1D H1D 0.841(10) .
C2D H2DA 0.99 .
C2D H2DB 0.99 .
C2D C3D 1.5382(10) .
C3D H3DA 0.98 .
C3D H3DB 0.98 .
C3D H3DC 0.98 .
C6D H6DA 0.98 .
C6D H6DB 0.98 .
C6D H6DC 0.98 .
C6D C5D 1.5398(10) .
O4D C5D 1.4291(10) .
O4D H4D 0.983(10) .
C5D H5DA 0.99 .
C5D H5DB 0.99 .

loop_
_geom_torsion_atom_site_label_1
_geom_torsion_atom_site_label_2
_geom_torsion_atom_site_label_3
_geom_torsion_atom_site_label_4
_geom_torsion
_geom_torsion_site_symmetry_1
_geom_torsion_site_symmetry_4
O44 C43 C45 N50 163.1(5) . .
O44 C43 C45 C46 -19.1(6) . .
O23 C43 C45 N50 -171.1(5) . .
O23 C43 C45 C46 6.7(6) . .
N31 C32 C33 C34 -73.9(3) . .
N31 C32 C33 C56 107.1(3) . .
N42 C43 C45 N50 -5.8(4) . .
N42 C43 C45 C46 171.9(3) . .
N50 C45 C46 C47 1.0(5) . .
N50 C49 C48 C47 1.5(5) . .
C30 N31 C32 C33 127.6(3) . .
C30 C49 C48 C47 -179.2(3) 3_566 .
C32 N31 C30 O29 -1.8(5) . .
C32 N31 C30 C49 179.0(2) . 3_566
C32 C33 C34 C35 0.3(4) . .
C32 C33 C34 C39 179.2(2) . .
C32 C33 C56 C51 178.3(2) . .
C32 C33 C56 C55 -2.0(4) . .
C33 C34 C35 C36 178.2(3) . .
C33 C34 C39 C38 -178.6(2) . .
C33 C34 C39 C40 2.0(4) . .
C34 C33 C56 C51 -0.8(4) . .
C34 C33 C56 C55 179.0(2) . .
C34 C35 C36 C37 0.3(5) . .
C34 C39 C40 C51 0.4(4) . .
C34 C39 C40 C41 177.6(2) . .
C35 C34 C39 C38 0.3(4) . .
C35 C34 C39 C40 -179.1(2) . .
C35 C36 C37 C38 0.6(5) . .
C36 C37 C38 C39 -1.0(5) . .
C37 C38 C39 C34 0.6(4) . .
C37 C38 C39 C40 180.0(3) . .
C38 C39 C40 C51 -178.9(2) . .
C38 C39 C40 C41 -1.8(4) . .
C39 C34 C35 C36 -0.7(4) . .
C39 C40 C51 C52 176.6(2) . .
C39 C40 C51 C56 -2.9(4) . .
C39 C40 C41 N42 120.9(3) . .
C40 C51 C52 C53 176.4(3) . .
C40 C51 C56 C33 3.1(4) . .
C40 C51 C56 C55 -176.6(2) . .
C51 C40 C41 N42 -61.9(3) . .
C51 C52 C53 C54 1.1(4) . .
C52 C51 C56 C33 -176.5(2) . .
C52 C51 C56 C55 3.8(4) . .
C52 C53 C54 C55 2.1(4) . .
C53 C54 C55 C56 -2.1(4) . .
C54 C55 C56 C33 179.4(3) . .
C54 C55 C56 C51 -0.9(4) . .
C56 C33 C34 C35 179.4(2) . .
C56 C33 C34 C39 -1.8(4) . .
C56 C51 C52 C53 -4.0(4) . .
C41 N42 C43 O44 16.1(6) . .
C41 N42 C43 O23 -10.8(6) . .
C41 N42 C43 C45 -175.5(3) . .
C41 C40 C51 C52 -0.6(4) . .
C41 C40 C51 C56 179.9(2) . .
C43 N42 C41 C40 137.3(3) . .
C43 C45 C46 C47 -176.6(3) . .
C45 N50 C49 C30 178.8(3) . 3_566
C45 N50 C49 C48 -1.9(4) . .
C49 N50 C45 C43 178.2(3) . .
C49 N50 C45 C46 0.6(4) . .
C49 C48 C47 C46 0.2(5) . .
C48 C47 C46 C45 -1.4(5) . .
O10 C3 C4 N5 -171.2(3) . .
O10 C3 C4 C12 6.9(4) . .
N2 C3 C4 N5 8.9(4) . .
N2 C3 C4 C12 -173.0(3) . .
N5 C4 C12 C13 0.1(5) . .
N5 C6 C7 O11 176.9(3) . .
N5 C6 C7 N8 -5.4(4) . .
N8 C9 C15 C16 -67.7(3) . .
N8 C9 C15 C28 114.0(3) . .
C1 N2 C3 O10 5.4(4) . .
C1 N2 C3 C4 -174.7(2) . .
C1 C22 C23 C24 -5.1(4) 3_656 .
C1 C22 C23 C28 176.1(2) 3_656 .
C3 N2 C1 C22 -131.5(3) . 3_656
C3 C4 C12 C13 -177.9(3) . .
C4 N5 C6 C14 1.0(4) . .
C4 N5 C6 C7 179.9(2) . .
C4 C12 C13 C14 1.4(5) . .
C12 C13 C14 C6 -1.6(5) . .
C13 C14 C6 N5 0.5(5) . .
C13 C14 C6 C7 -178.5(3) . .
C14 C6 C7 O11 -4.1(4) . .
C14 C6 C7 N8 173.6(3) . .
C6 N5 C4 C3 176.8(2) . .
C6 N5 C4 C12 -1.2(4) . .
C7 N8 C9 C15 133.7(3) . .
C9 N8 C7 O11 1.3(4) . .
C9 N8 C7 C6 -176.3(2) . .
C9 C15 C16 C17 -2.9(4) . .
C9 C15 C16 C21 177.3(2) . .
C9 C15 C28 C23 -178.7(2) . .
C9 C15 C28 C27 1.4(4) . .
C15 C16 C17 C18 -178.1(3) . .
C15 C16 C21 C20 179.0(2) . .
C15 C16 C21 C22 0.5(4) . .
C16 C15 C28 C23 3.0(4) . .
C16 C15 C28 C27 -176.8(3) . .
C16 C17 C18 C19 -0.8(4) . .
C16 C21 C22 C1 -177.5(2) . 3_656
C16 C21 C22 C23 4.7(4) . .
C17 C16 C21 C20 -0.8(3) . .
C17 C16 C21 C22 -179.3(2) . .
C17 C18 C19 C20 -1.0(4) . .
C18 C19 C20 C21 1.9(4) . .
C19 C20 C21 C16 -1.0(4) . .
C19 C20 C21 C22 177.5(3) . .
C20 C21 C22 C1 4.1(4) . 3_656
C20 C21 C22 C23 -173.8(2) . .
C21 C16 C17 C18 1.7(4) . .
C21 C22 C23 C24 172.8(2) . .
C21 C22 C23 C28 -6.0(4) . .
C22 C23 C24 C25 178.3(3) . .
C22 C23 C28 C15 2.2(4) . .
C22 C23 C28 C27 -178.0(2) . .
C23 C24 C25 C26 0.7(5) . .
C24 C23 C28 C15 -176.7(2) . .
C24 C23 C28 C27 3.2(4) . .
C24 C25 C26 C27 1.1(5) . .
C25 C26 C27 C28 -0.6(5) . .
C26 C27 C28 C15 178.4(3) . .
C26 C27 C28 C23 -1.5(4) . .
C28 C15 C16 C17 175.5(2) . .
C28 C15 C16 C21 -4.3(4) . .
C28 C23 C24 C25 -2.8(4) . .
